data_4066377
loop_
_publ_author_name
'Thomson, Robert K.'
'Schafer, Laurel L.'

_publ_section_title
;
 Synthesis, Structure, and Insertion Reactivity of Zirconium and Hafnium
 Amidate Benzyl Complexes
;
_journal_issue 16
_journal_name_full Organometallics
_journal_page_first 3546
_journal_paper_doi 10.1021/om100424j
_journal_volume 29
_journal_year 2010
_chemical_formula_moiety 'C58 H68 N4 O2 Zr'
_chemical_formula_sum 'C58 H68 N4 O2 Zr'
_chemical_formula_weight 944.38
_chemical_name_systematic
;
 ?
;
_space_group_IT_number 14
_symmetry_cell_setting monoclinic
_symmetry_space_group_name_Hall '-P 2ybc'
_symmetry_space_group_name_H-M 'P 1 21/c 1'
_atom_sites_solution_hydrogens geom
_atom_sites_solution_primary direct
_atom_sites_solution_secondary difmap
_audit_creation_method SHELXL-97
_cell_angle_alpha 90.000(5)
_cell_angle_beta 90.379(5)
_cell_angle_gamma 90.000(5)
_cell_formula_units_Z 4
_cell_length_a 19.475(5)
_cell_length_b 12.736(5)
_cell_length_c 20.838(5)
_cell_measurement_temperature 293(2)
_cell_measurement_theta_max 22.65
_cell_measurement_theta_min 2.27
_cell_volume 5168(3)
_computing_cell_refinement CrystalClear
_computing_data_reduction CrystalClear
_computing_molecular_graphics 'ORTEP-3 (Farrugia, 1997)'
_computing_publication_material 'PLATON (Spek, 1990)'
_computing_structure_refinement 'SHELXL-97 (Sheldrick, 1997)'
_computing_structure_solution SIR-97
_diffrn_ambient_temperature 173(2)
_diffrn_measured_fraction_theta_full 0.985
_diffrn_measured_fraction_theta_max 0.985
_diffrn_measurement_device_type 'Bruker X8'
_diffrn_radiation_monochromator graphite
_diffrn_radiation_source 'fine-focus sealed tube'
_diffrn_radiation_type MoK\a
_diffrn_radiation_wavelength 0.71073
_diffrn_reflns_av_R_equivalents 0.1066
_diffrn_reflns_av_sigmaI/netI 0.0708
_diffrn_reflns_limit_h_max 20
_diffrn_reflns_limit_h_min -20
_diffrn_reflns_limit_k_max 13
_diffrn_reflns_limit_k_min -13
_diffrn_reflns_limit_l_max 18
_diffrn_reflns_limit_l_min -22
_diffrn_reflns_number 48486
_diffrn_reflns_theta_full 22.65
_diffrn_reflns_theta_max 22.65
_diffrn_reflns_theta_min 2.14
_exptl_absorpt_coefficient_mu 0.257
_exptl_absorpt_correction_type multi-scan
_exptl_crystal_colour Colorless
_exptl_crystal_density_diffrn 1.214
_exptl_crystal_density_method 'not measured'
_exptl_crystal_description Block
_exptl_crystal_F_000 2000
_exptl_crystal_size_max 0.34
_exptl_crystal_size_mid 0.30
_exptl_crystal_size_min 0.25
_refine_diff_density_max 2.377
_refine_diff_density_min -1.216
_refine_diff_density_rms 0.145
_refine_ls_extinction_method none
_refine_ls_goodness_of_fit_ref 1.055
_refine_ls_hydrogen_treatment mixed
_refine_ls_matrix_type full
_refine_ls_number_parameters 586
_refine_ls_number_reflns 6785
_refine_ls_number_restraints 12
_refine_ls_restrained_S_all 1.089
_refine_ls_R_factor_all 0.1215
_refine_ls_R_factor_gt 0.0762
_refine_ls_shift/su_max 0.001
_refine_ls_shift/su_mean 0.000
_refine_ls_structure_factor_coef Fsqd
_refine_ls_weighting_details 'calc w=1/[\s^2^(Fo^2^)+(0.1343P)^2^+19.4337P] where P=(Fo^2^+2Fc^2^)/3'
_refine_ls_weighting_scheme calc
_refine_ls_wR_factor_gt 0.2045
_refine_ls_wR_factor_ref 0.2504
_reflns_number_gt 4552
_reflns_number_total 6785
_reflns_threshold_expression >2sigma(I)
_cod_data_source_file om100424j_si_002.cif
_cod_data_source_block ls094monfin
_cod_depositor_comments
;
The following automatic conversions were performed:

'_symmetry_cell_setting' value 'Monoclinic' changed to 'monoclinic'
according to /home/saulius/struct/CIF-dictionaries/cif_core.dic
dictionary named 'cif_core.dic' version 2.4.1 from
2010-06-29.

'_exptl_absorpt_correction_type' value 'Multi-scan'
changed to 'multi-scan' according to
/home/saulius/struct/CIF-dictionaries/cif_core.dic dictionary named
'cif_core.dic' version 2.4.1 from 2010-06-29.

Automatic conversion script
Id: cif_fix_values 1715 2011-07-08 13:25:40Z adriana 
;
_cod_original_sg_symbol_H-M P21/c
_cod_database_code 4066377

loop_
_symmetry_equiv_pos_as_xyz
'x, y, z'
'-x, y+1/2, -z+1/2'
'-x, -y, -z'
'x, -y-1/2, z-1/2'

loop_
_atom_site_label
_atom_site_type_symbol
_atom_site_fract_x
_atom_site_fract_y
_atom_site_fract_z
_atom_site_U_iso_or_equiv
_atom_site_adp_type
_atom_site_occupancy
_atom_site_symmetry_multiplicity
_atom_site_calc_flag
_atom_site_refinement_flags
_atom_site_disorder_assembly
_atom_site_disorder_group
Zr1 Zr 0.25183(3) 0.98986(5) 0.86850(3) 0.0324(3) Uani 1 1 d . . .
O1 O 0.1994(3) 0.8516(4) 0.8263(3) 0.0470(14) Uani 1 1 d . . .
N3 N 0.1811(3) 0.9741(5) 0.9524(3) 0.0360(15) Uani 1 1 d . . .
O2 O 0.3073(3) 0.9752(4) 0.7764(3) 0.0478(14) Uani 1 1 d . . .
N4 N 0.3247(3) 1.1226(5) 0.8890(3) 0.0358(15) Uani 1 1 d . . .
N2 N 0.2146(3) 1.0726(5) 0.7745(3) 0.0453(17) Uani 1 1 d . . .
C29 C 0.1506(4) 0.9274(6) 1.0089(4) 0.0402(19) Uani 1 1 d . . .
N1 N 0.2911(3) 0.8179(5) 0.8832(3) 0.0444(17) Uani 1 1 d . . .
C4 C 0.3460(4) 1.0440(6) 0.9221(4) 0.0379(18) Uani 1 1 d . . .
C45 C 0.4159(4) 1.2295(7) 0.8401(4) 0.048(2) Uani 1 1 d . . .
C52 C 0.4127(4) 1.0416(7) 0.9589(4) 0.048(2) Uani 1 1 d . . .
H52A H 0.4400 0.9831 0.9437 0.057 Uiso 1 1 calc R . .
H52B H 0.4379 1.1056 0.9501 0.057 Uiso 1 1 calc R . .
C41 C 0.0871(7) 1.4290(11) 0.9646(11) 0.116(6) Uani 1 1 d . . .
H41 H 0.0863 1.5009 0.9721 0.139 Uiso 1 1 calc R . .
C44 C 0.3601(4) 1.2215(6) 0.8819(4) 0.0380(18) Uani 1 1 d . . .
C49 C 0.3371(4) 1.3081(6) 0.9172(4) 0.042(2) Uani 1 1 d . . .
C17 C 0.1588(5) 1.1346(7) 0.7501(4) 0.051(2) Uani 1 1 d . . .
C40 C 0.0898(6) 1.3596(14) 1.0150(8) 0.106(5) Uani 1 1 d . . .
H40 H 0.0904 1.3850 1.0569 0.127 Uiso 1 1 calc R . .
C3 C 0.1565(4) 1.0477(6) 0.9178(4) 0.0392(19) Uani 1 1 d . . .
C30 C 0.1051(4) 0.8427(7) 1.0023(4) 0.047(2) Uani 1 1 d . . .
C53 C 0.4040(4) 1.0315(8) 1.0298(5) 0.057(3) Uani 1 1 d . . .
C48 C 0.3722(5) 1.4019(6) 0.9112(5) 0.056(2) Uani 1 1 d . . .
H48 H 0.3580 1.4603 0.9345 0.067 Uiso 1 1 calc R . .
C36 C 0.2209(5) 1.0569(8) 1.0747(4) 0.060(2) Uani 1 1 d . . .
H36A H 0.2331 1.0810 1.0327 0.091 Uiso 1 1 calc R . .
H36B H 0.2615 1.0347 1.0973 0.091 Uiso 1 1 calc R . .
H36C H 0.1993 1.1128 1.0979 0.091 Uiso 1 1 calc R . .
C22 C 0.1675(5) 1.2430(8) 0.7436(4) 0.057(2) Uani 1 1 d . . .
C9 C 0.4641(4) 0.7038(6) 0.9131(5) 0.055(2) Uani 1 1 d . . .
H9 H 0.5064 0.6990 0.8928 0.066 Uiso 1 1 calc R . .
C10 C 0.4109(4) 0.7567(6) 0.8826(4) 0.046(2) Uani 1 1 d . . .
C43 C 0.0872(5) 1.2851(7) 0.8931(5) 0.060(3) Uani 1 1 d . . .
H43 H 0.0868 1.2602 0.8511 0.072 Uiso 1 1 calc R . .
C39 C 0.0916(4) 1.2531(10) 1.0043(5) 0.069(3) Uani 1 1 d . . .
H39 H 0.0942 1.2074 1.0391 0.083 Uiso 1 1 calc R . .
C31 C 0.0822(4) 0.7940(8) 1.0579(5) 0.063(3) Uani 1 1 d . . .
H31 H 0.0529 0.7366 1.0546 0.075 Uiso 1 1 calc R . .
C5 C 0.3464(4) 0.7605(6) 0.9116(5) 0.049(2) Uani 1 1 d . . .
C51 C 0.2759(4) 1.2972(7) 0.9602(4) 0.057(2) Uani 1 1 d . . .
H51A H 0.2670 1.3632 0.9809 0.085 Uiso 1 1 calc R . .
H51B H 0.2850 1.2446 0.9921 0.085 Uiso 1 1 calc R . .
H51C H 0.2365 1.2770 0.9352 0.085 Uiso 1 1 calc R . .
C34 C 0.1717(4) 0.9653(7) 1.0688(4) 0.051(2) Uani 1 1 d . . .
C37 C 0.0873(4) 1.0983(7) 0.9301(5) 0.058(2) Uani 1 1 d . . .
H37A H 0.0580 1.0866 0.8930 0.070 Uiso 1 1 calc R . .
H37B H 0.0662 1.0634 0.9664 0.070 Uiso 1 1 calc R . .
C21 C 0.1130(6) 1.3026(9) 0.7195(5) 0.075(3) Uani 1 1 d . . .
H21 H 0.1188 1.3745 0.7135 0.090 Uiso 1 1 calc R . .
C46 C 0.4490(5) 1.3257(7) 0.8359(5) 0.060(2) Uani 1 1 d . . .
H46 H 0.4863 1.3327 0.8086 0.072 Uiso 1 1 calc R . .
C2 C 0.2634(5) 1.0266(7) 0.7416(4) 0.052(2) Uani 1 1 d . A .
C35 C 0.0792(4) 0.8074(8) 0.9373(4) 0.062(3) Uani 1 1 d . . .
H35A H 0.0488 0.7487 0.9425 0.093 Uiso 1 1 calc R . .
H35B H 0.1173 0.7871 0.9112 0.093 Uiso 1 1 calc R . .
H35C H 0.0549 0.8641 0.9170 0.093 Uiso 1 1 calc R . .
C38 C 0.0897(4) 1.2132(7) 0.9435(4) 0.046(2) Uani 1 1 d . . .
C20 C 0.0512(6) 1.2576(10) 0.7044(5) 0.079(3) Uani 1 1 d . . .
H20 H 0.0158 1.2983 0.6876 0.095 Uiso 1 1 calc R . .
C18 C 0.0956(5) 1.0882(8) 0.7370(5) 0.065(3) Uani 1 1 d . . .
C54 C 0.4001(5) 1.1187(10) 1.0681(5) 0.080(3) Uani 1 1 d . . .
H54 H 0.4026 1.1852 1.0498 0.096 Uiso 1 1 calc R . .
C1 C 0.2437(4) 0.7814(7) 0.8444(5) 0.056(2) Uani 1 1 d . . .
C19 C 0.0419(6) 1.1506(10) 0.7143(5) 0.083(3) Uani 1 1 d . . .
H19 H -0.0007 1.1204 0.7056 0.100 Uiso 1 1 calc R . .
C47 C 0.4284(5) 1.4098(8) 0.8707(5) 0.066(3) Uani 1 1 d . . .
H47 H 0.4519 1.4731 0.8675 0.079 Uiso 1 1 calc R . .
C24 C 0.0837(6) 0.9717(9) 0.7488(6) 0.092(4) Uani 1 1 d . . .
H24A H 0.0374 0.9539 0.7370 0.138 Uiso 1 1 calc R . .
H24B H 0.0910 0.9563 0.7934 0.138 Uiso 1 1 calc R . .
H24C H 0.1151 0.9315 0.7234 0.138 Uiso 1 1 calc R . .
C33 C 0.1454(5) 0.9145(10) 1.1218(5) 0.080(3) Uani 1 1 d . . .
H33 H 0.1574 0.9387 1.1625 0.096 Uiso 1 1 calc R . .
C12 C 0.4234(5) 0.8085(8) 0.8182(5) 0.068(3) Uani 1 1 d . . .
H12A H 0.3819 0.8417 0.8035 0.101 Uiso 1 1 calc R . .
H12B H 0.4372 0.7564 0.7876 0.101 Uiso 1 1 calc R . .
H12C H 0.4589 0.8603 0.8226 0.101 Uiso 1 1 calc R . .
C50 C 0.4408(5) 1.1364(7) 0.8024(5) 0.068(3) Uani 1 1 d . . .
H50A H 0.4120 1.0770 0.8110 0.102 Uiso 1 1 calc R . .
H50B H 0.4872 1.1205 0.8147 0.102 Uiso 1 1 calc R . .
H50C H 0.4390 1.1524 0.7574 0.102 Uiso 1 1 calc R . .
C42 C 0.0855(6) 1.3909(9) 0.9036(8) 0.092(4) Uani 1 1 d . . .
H42 H 0.0833 1.4370 0.8690 0.110 Uiso 1 1 calc R . .
C32 C 0.1018(5) 0.8284(9) 1.1164(5) 0.080(3) Uani 1 1 d . . .
H32 H 0.0861 0.7947 1.1531 0.096 Uiso 1 1 calc R . .
C23 C 0.2334(6) 1.2959(8) 0.7636(5) 0.081(3) Uani 1 1 d . . .
H23A H 0.2298 1.3700 0.7559 0.122 Uiso 1 1 calc R . .
H23B H 0.2707 1.2676 0.7393 0.122 Uiso 1 1 calc R . .
H23C H 0.2415 1.2837 0.8085 0.122 Uiso 1 1 calc R . .
C8 C 0.4563(5) 0.6590(7) 0.9716(6) 0.070(3) Uani 1 1 d . . .
H8 H 0.4925 0.6235 0.9911 0.083 Uiso 1 1 calc R . .
C11 C 0.2708(7) 0.7295(15) 1.0063(10) 0.232(14) Uani 1 1 d . . .
H11A H 0.2396 0.7672 0.9788 0.348 Uiso 1 1 calc R . .
H11B H 0.2770 0.7676 1.0457 0.348 Uiso 1 1 calc R . .
H11C H 0.2522 0.6613 1.0154 0.348 Uiso 1 1 calc R . .
C6 C 0.3391(5) 0.7176(9) 0.9733(7) 0.099(5) Uani 1 1 d . . .
C55 C 0.3926(6) 1.1085(18) 1.1339(7) 0.137(8) Uani 1 1 d . . .
H55 H 0.3913 1.1680 1.1598 0.164 Uiso 1 1 calc R . .
C7 C 0.3928(6) 0.6671(9) 1.0020(7) 0.104(5) Uani 1 1 d . . .
H7 H 0.3872 0.6376 1.0424 0.125 Uiso 1 1 calc R . .
C58 C 0.3994(5) 0.9350(10) 1.0593(7) 0.101(5) Uani 1 1 d . . .
H58 H 0.4019 0.8741 1.0349 0.122 Uiso 1 1 calc R . .
C56 C 0.3872(9) 1.014(3) 1.1600(10) 0.171(15) Uani 1 1 d . . .
H56 H 0.3805 1.0091 1.2040 0.205 Uiso 1 1 calc R . .
C57 C 0.3908(9) 0.928(2) 1.1258(11) 0.163(12) Uani 1 1 d . . .
H57 H 0.3878 0.8627 1.1456 0.195 Uiso 1 1 calc R . .
C28 C 0.3452(7) 1.0012(12) 0.6522(6) 0.134(6) Uani 1 1 d D A 1
H28A H 0.3790 1.0309 0.6806 0.201 Uiso 0.50 1 calc PR A 1
H28B H 0.3560 1.0193 0.6087 0.201 Uiso 0.50 1 calc PR A 1
H28C H 0.3450 0.9262 0.6568 0.201 Uiso 0.50 1 calc PR A 1
H28D H 0.3410 0.9534 0.6168 0.201 Uiso 0.50 1 calc PR A 1
H28E H 0.3640 0.9649 0.6887 0.201 Uiso 0.50 1 calc PR A 1
H28F H 0.3751 1.0580 0.6406 0.201 Uiso 0.50 1 calc PR A 1
C26 C 0.2222(8) 1.0099(15) 0.6293(6) 0.154(8) Uani 1 1 d D A 1
H26A H 0.1815 1.0447 0.6440 0.232 Uiso 0.50 1 calc PR A 1
H26B H 0.2162 0.9353 0.6326 0.232 Uiso 0.50 1 calc PR A 1
H26C H 0.2303 1.0285 0.5854 0.232 Uiso 0.50 1 calc PR A 1
H26D H 0.2372 0.9610 0.5973 0.232 Uiso 0.50 1 calc PR A 1
H26E H 0.2025 1.0704 0.6087 0.232 Uiso 0.50 1 calc PR A 1
H26F H 0.1883 0.9772 0.6560 0.232 Uiso 0.50 1 calc PR A 1
C27 C 0.2868(13) 1.1613(14) 0.6469(10) 0.36(3) Uani 1 1 d D A .
H27A H 0.2962 1.1650 0.6018 0.538 Uiso 0.50 1 calc PR . .
H27B H 0.3239 1.1930 0.6705 0.538 Uiso 0.50 1 calc PR . .
H27C H 0.2449 1.1980 0.6559 0.538 Uiso 0.50 1 calc PR . .
H27D H 0.2805 1.2057 0.6837 0.538 Uiso 0.50 1 calc PR . .
H27E H 0.2528 1.1776 0.6150 0.538 Uiso 0.50 1 calc PR . .
H27F H 0.3318 1.1727 0.6296 0.538 Uiso 0.50 1 calc PR . .
C25 C 0.2793(7) 1.0416(12) 0.6678(5) 0.145(7) Uani 1 1 d D . .
C15 C 0.1632(4) 0.6489(7) 0.8009(4) 0.057(2) Uani 1 1 d D . .
H15A H 0.1291 0.6857 0.8252 0.086 Uiso 0.50 1 calc PR . .
H15B H 0.1525 0.5753 0.8003 0.086 Uiso 0.50 1 calc PR . .
H15C H 0.1635 0.6754 0.7577 0.086 Uiso 0.50 1 calc PR . .
H15D H 0.1677 0.6053 0.7636 0.086 Uiso 0.50 1 calc PR . .
H15E H 0.1442 0.7156 0.7886 0.086 Uiso 0.50 1 calc PR . .
H15F H 0.1332 0.6155 0.8311 0.086 Uiso 0.50 1 calc PR . .
C16 C 0.2886(5) 0.6124(9) 0.8017(6) 0.098(4) Uani 1 1 d D . .
H16A H 0.3295 0.6265 0.8262 0.147 Uiso 0.50 1 calc PR . .
H16B H 0.2943 0.6375 0.7586 0.147 Uiso 0.50 1 calc PR . .
H16C H 0.2802 0.5381 0.8009 0.147 Uiso 0.50 1 calc PR . .
H16D H 0.2732 0.5749 0.7643 0.147 Uiso 0.50 1 calc PR . .
H16E H 0.3084 0.5639 0.8318 0.147 Uiso 0.50 1 calc PR . .
H16F H 0.3225 0.6633 0.7895 0.147 Uiso 0.50 1 calc PR . .
C14 C 0.2244(9) 0.5918(13) 0.8943(9) 0.235(13) Uani 1 1 d D . .
H14A H 0.1872 0.6168 0.9202 0.352 Uiso 0.50 1 calc PR . .
H14B H 0.2664 0.5949 0.9187 0.352 Uiso 0.50 1 calc PR . .
H14C H 0.2157 0.5205 0.8817 0.352 Uiso 0.50 1 calc PR . .
H14D H 0.2590 0.5380 0.8936 0.352 Uiso 0.50 1 calc PR . .
H14E H 0.1798 0.5599 0.8950 0.352 Uiso 0.50 1 calc PR . .
H14F H 0.2305 0.6343 0.9320 0.352 Uiso 0.50 1 calc PR . .
C13 C 0.2313(5) 0.6649(9) 0.8307(7) 0.177(11) Uani 1 1 d D . .

loop_
_atom_site_aniso_label
_atom_site_aniso_U_11
_atom_site_aniso_U_22
_atom_site_aniso_U_33
_atom_site_aniso_U_23
_atom_site_aniso_U_13
_atom_site_aniso_U_12
Zr1 0.0284(5) 0.0322(5) 0.0366(5) -0.0019(3) 0.0059(3) 0.0010(3)
O1 0.033(3) 0.041(3) 0.067(4) -0.014(3) 0.002(3) 0.003(3)
N3 0.031(3) 0.037(4) 0.040(4) 0.000(3) -0.001(3) -0.003(3)
O2 0.046(3) 0.047(3) 0.051(3) -0.011(3) 0.012(3) 0.004(3)
N4 0.034(4) 0.036(4) 0.038(4) -0.006(3) 0.010(3) -0.001(3)
N2 0.049(4) 0.046(4) 0.041(4) -0.002(3) 0.004(3) 0.003(3)
C29 0.029(4) 0.053(5) 0.039(5) 0.010(4) 0.006(3) -0.003(4)
N1 0.028(4) 0.035(4) 0.070(5) 0.002(3) 0.006(3) -0.002(3)
C4 0.029(4) 0.038(4) 0.047(5) 0.000(4) 0.011(4) 0.003(3)
C45 0.032(5) 0.058(5) 0.054(5) 0.005(4) 0.009(4) -0.008(4)
C52 0.033(5) 0.052(5) 0.059(6) 0.007(4) 0.000(4) -0.004(4)
C41 0.088(10) 0.066(9) 0.195(19) -0.046(11) 0.034(11) 0.001(7)
C44 0.035(4) 0.031(4) 0.048(5) 0.003(4) -0.001(4) 0.000(3)
C49 0.035(4) 0.036(5) 0.054(5) -0.002(4) -0.007(4) 0.005(4)
C17 0.059(6) 0.063(6) 0.030(5) -0.003(4) -0.002(4) 0.006(5)
C40 0.067(8) 0.137(14) 0.114(12) -0.072(11) 0.016(8) -0.005(9)
C3 0.032(4) 0.040(5) 0.046(5) -0.002(4) 0.004(4) -0.001(4)
C30 0.034(5) 0.057(5) 0.051(5) 0.011(4) 0.006(4) 0.000(4)
C53 0.026(4) 0.079(7) 0.066(6) 0.028(6) -0.013(4) -0.017(4)
C48 0.058(6) 0.034(5) 0.075(7) -0.005(4) -0.010(5) 0.001(4)
C36 0.058(6) 0.082(7) 0.041(5) -0.005(5) 0.000(4) -0.012(5)
C22 0.064(6) 0.070(7) 0.037(5) 0.011(5) -0.002(4) 0.004(5)
C9 0.036(5) 0.041(5) 0.087(7) -0.003(5) 0.008(5) 0.003(4)
C10 0.033(5) 0.039(5) 0.068(6) -0.010(4) 0.006(4) 0.000(4)
C43 0.062(6) 0.055(6) 0.064(6) -0.003(5) 0.025(5) 0.002(5)
C39 0.036(5) 0.116(10) 0.054(6) -0.009(6) 0.013(4) 0.008(5)
C31 0.043(5) 0.075(7) 0.070(7) 0.028(6) 0.003(5) -0.014(5)
C5 0.035(5) 0.022(4) 0.090(7) 0.003(4) -0.002(4) 0.004(3)
C51 0.050(5) 0.056(6) 0.064(6) -0.026(5) 0.010(4) 0.006(4)
C34 0.037(5) 0.075(6) 0.040(5) 0.011(5) -0.001(4) -0.012(4)
C37 0.031(5) 0.060(6) 0.084(7) 0.011(5) 0.016(4) 0.011(4)
C21 0.097(9) 0.075(7) 0.052(6) 0.012(5) -0.007(6) 0.022(7)
C46 0.053(6) 0.060(6) 0.067(6) 0.010(5) 0.007(5) -0.018(5)
C2 0.054(6) 0.066(6) 0.036(5) -0.012(4) 0.004(4) 0.005(5)
C35 0.048(5) 0.071(6) 0.068(7) -0.010(5) 0.012(5) -0.017(5)
C38 0.024(4) 0.062(6) 0.052(6) 0.000(5) 0.014(4) 0.008(4)
C20 0.075(8) 0.101(9) 0.061(7) 0.006(6) -0.020(6) 0.031(7)
C18 0.069(7) 0.069(7) 0.056(6) -0.005(5) -0.021(5) 0.008(6)
C54 0.056(7) 0.123(10) 0.062(7) -0.007(7) -0.003(5) -0.048(6)
C1 0.030(5) 0.039(5) 0.099(7) -0.010(5) 0.001(5) 0.003(4)
C19 0.069(7) 0.101(9) 0.078(8) 0.001(7) -0.025(6) 0.010(7)
C47 0.067(7) 0.051(6) 0.081(7) 0.012(5) -0.006(6) -0.025(5)
C24 0.077(8) 0.086(8) 0.113(10) -0.001(7) -0.047(7) -0.006(6)
C33 0.082(8) 0.115(9) 0.043(6) 0.020(6) -0.011(5) -0.026(7)
C12 0.048(6) 0.083(7) 0.072(7) -0.006(6) 0.018(5) 0.018(5)
C50 0.056(6) 0.071(7) 0.077(7) -0.011(5) 0.034(5) -0.012(5)
C42 0.080(8) 0.055(7) 0.141(12) 0.005(8) 0.033(8) 0.003(6)
C32 0.067(7) 0.111(9) 0.062(7) 0.041(7) -0.004(5) -0.024(7)
C23 0.096(8) 0.071(7) 0.077(7) 0.023(6) -0.007(6) -0.007(6)
C8 0.053(6) 0.042(5) 0.113(9) 0.015(6) -0.007(6) 0.016(5)
C11 0.113(11) 0.29(2) 0.29(2) 0.26(2) 0.137(14) 0.128(14)
C6 0.067(7) 0.078(8) 0.152(12) 0.081(8) 0.042(7) 0.029(6)
C55 0.065(9) 0.27(2) 0.074(11) -0.029(12) 0.006(7) -0.086(12)
C7 0.080(8) 0.081(8) 0.152(12) 0.075(8) 0.026(8) 0.034(7)
C58 0.045(6) 0.108(10) 0.151(13) 0.078(9) -0.012(7) -0.004(6)
C56 0.047(9) 0.38(5) 0.087(13) 0.085(19) -0.018(8) -0.080(18)
C57 0.073(10) 0.25(3) 0.17(2) 0.17(2) -0.023(13) -0.026(15)
C28 0.146(14) 0.193(17) 0.063(8) 0.022(9) 0.056(9) 0.056(12)
C26 0.147(14) 0.28(3) 0.035(7) -0.006(10) 0.005(8) 0.021(14)
C27 0.77(8) 0.15(2) 0.15(2) 0.097(17) 0.17(3) 0.12(3)
C25 0.145(14) 0.26(2) 0.032(6) -0.045(9) -0.008(8) 0.080(14)
C15 0.068(6) 0.054(5) 0.050(5) -0.006(4) 0.008(5) -0.022(5)
C16 0.096(9) 0.070(7) 0.127(11) -0.059(7) 0.025(8) -0.011(7)
C14 0.37(4) 0.068(11) 0.27(3) 0.075(14) -0.07(2) -0.047(16)
C13 0.053(7) 0.060(8) 0.42(3) -0.125(14) -0.077(12) 0.021(6)

loop_
_atom_type_symbol
_atom_type_description
_atom_type_scat_dispersion_real
_atom_type_scat_dispersion_imag
_atom_type_scat_source
C C 0.0033 0.0016 'International Tables Vol C Tables 4.2.6.8 and 6.1.1.4'
H H 0.0000 0.0000 'International Tables Vol C Tables 4.2.6.8 and 6.1.1.4'
N N 0.0061 0.0033 'International Tables Vol C Tables 4.2.6.8 and 6.1.1.4'
O O 0.0106 0.0060 'International Tables Vol C Tables 4.2.6.8 and 6.1.1.4'
Zr Zr -2.9673 0.5597 'International Tables Vol C Tables 4.2.6.8 and 6.1.1.4'

loop_
_geom_angle_atom_site_label_1
_geom_angle_atom_site_label_2
_geom_angle_atom_site_label_3
_geom_angle
O1 Zr1 O2 79.3(2)
O1 Zr1 N3 87.4(2)
O2 Zr1 N3 166.7(2)
O1 Zr1 N4 164.3(2)
O2 Zr1 N4 85.3(2)
N3 Zr1 N4 108.0(2)
O1 Zr1 C4 144.4(2)
O2 Zr1 C4 93.2(2)
N3 Zr1 C4 98.2(2)
N4 Zr1 C4 33.2(2)
O1 Zr1 C3 93.6(2)
O2 Zr1 C3 146.2(3)
N3 Zr1 C3 32.9(2)
N4 Zr1 C3 100.9(2)
C4 Zr1 C3 110.2(3)
O1 Zr1 N2 83.4(2)
O2 Zr1 N2 57.5(2)
N3 Zr1 N2 120.4(2)
N4 Zr1 N2 90.7(2)
C4 Zr1 N2 121.7(3)
C3 Zr1 N2 89.0(3)
O1 Zr1 N1 57.2(2)
O2 Zr1 N1 82.8(2)
N3 Zr1 N1 90.9(2)
N4 Zr1 N1 118.3(2)
C4 Zr1 N1 87.5(3)
C3 Zr1 N1 121.1(3)
N2 Zr1 N1 129.2(2)
O1 Zr1 C2 77.9(2)
O2 Zr1 C2 28.5(2)
N3 Zr1 C2 146.7(3)
N4 Zr1 C2 89.9(3)
C4 Zr1 C2 111.1(3)
C3 Zr1 C2 117.7(3)
N2 Zr1 C2 29.1(2)
N1 Zr1 C2 105.2(3)
O1 Zr1 C1 28.4(2)
O2 Zr1 C1 77.6(3)
N3 Zr1 C1 91.2(3)
N4 Zr1 C1 144.1(2)
C4 Zr1 C1 116.1(3)
C3 Zr1 C1 111.0(3)
N2 Zr1 C1 105.6(3)
N1 Zr1 C1 29.0(2)
C2 Zr1 C1 89.6(3)
C1 O1 Zr1 97.4(5)
C3 N3 C29 127.3(6)
C3 N3 Zr1 73.9(4)
C29 N3 Zr1 158.0(5)
C2 O2 Zr1 96.8(5)
C4 N4 C44 125.6(6)
C4 N4 Zr1 73.5(4)
C44 N4 Zr1 159.8(5)
C2 N2 C17 127.5(7)
C2 N2 Zr1 90.9(5)
C17 N2 Zr1 140.9(5)
C34 C29 C30 122.4(7)
C34 C29 N3 117.7(7)
C30 C29 N3 119.8(7)
C1 N1 C5 127.0(7)
C1 N1 Zr1 91.3(5)
C5 N1 Zr1 141.2(5)
N4 C4 C52 124.4(7)
N4 C4 Zr1 73.3(4)
C52 C4 Zr1 161.0(6)
C46 C45 C44 117.7(8)
C46 C45 C50 120.8(7)
C44 C45 C50 121.5(7)
C53 C52 C4 113.8(7)
C42 C41 C40 119.1(13)
C49 C44 C45 121.4(7)
C49 C44 N4 118.6(6)
C45 C44 N4 120.0(7)
C48 C49 C44 118.2(8)
C48 C49 C51 121.9(7)
C44 C49 C51 119.9(7)
C18 C17 C22 120.6(8)
C18 C17 N2 120.2(8)
C22 C17 N2 119.1(8)
C41 C40 C39 120.8(13)
N3 C3 C37 123.2(7)
N3 C3 Zr1 73.1(4)
C37 C3 Zr1 162.2(6)
C31 C30 C29 117.9(8)
C31 C30 C35 120.4(8)
C29 C30 C35 121.7(7)
C54 C53 C58 117.4(11)
C54 C53 C52 120.8(9)
C58 C53 C52 121.8(11)
C49 C48 C47 120.6(8)
C21 C22 C17 118.7(9)
C21 C22 C23 120.1(9)
C17 C22 C23 121.2(8)
C8 C9 C10 121.9(8)
C9 C10 C5 119.3(8)
C9 C10 C12 119.6(7)
C5 C10 C12 121.1(8)
C42 C43 C38 121.9(11)
C38 C39 C40 121.1(12)
C32 C31 C30 121.2(9)
C10 C5 C6 118.7(8)
C10 C5 N1 121.1(8)
C6 C5 N1 119.8(8)
C33 C34 C29 116.4(8)
C33 C34 C36 122.3(8)
C29 C34 C36 121.3(7)
C38 C37 C3 115.0(7)
C20 C21 C22 121.4(10)
C47 C46 C45 121.7(9)
O2 C2 N2 114.2(7)
O2 C2 C25 118.1(8)
N2 C2 C25 127.0(9)
O2 C2 Zr1 54.7(4)
N2 C2 Zr1 60.0(4)
C25 C2 Zr1 172.8(7)
C39 C38 C43 117.1(9)
C39 C38 C37 122.6(9)
C43 C38 C37 120.2(8)
C21 C20 C19 119.6(10)
C17 C18 C19 119.0(10)
C17 C18 C24 121.2(8)
C19 C18 C24 119.7(10)
C53 C54 C55 120.4(14)
O1 C1 N1 113.5(7)
O1 C1 C13 120.8(8)
N1 C1 C13 124.7(8)
O1 C1 Zr1 54.2(4)
N1 C1 Zr1 59.8(4)
C13 C1 Zr1 174.3(6)
C20 C19 C18 120.7(11)
C46 C47 C48 120.3(8)
C34 C33 C32 122.3(10)
C41 C42 C43 120.0(13)
C31 C32 C33 119.8(9)
C9 C8 C7 118.9(9)
C7 C6 C5 120.1(10)
C7 C6 C11 121.6(11)
C5 C6 C11 118.3(9)
C56 C55 C54 120.1(19)
C6 C7 C8 121.0(11)
C53 C58 C57 120.5(16)
C57 C56 C55 122(2)
C56 C57 C58 119(2)
C28 C25 C26 118.1(10)
C28 C25 C2 111.2(10)
C26 C25 C2 110.8(11)
C28 C25 C27 101.5(11)
C26 C25 C27 100.9(11)
C2 C25 C27 113.6(11)
C16 C13 C15 117.2(9)
C16 C13 C1 114.0(9)
C15 C13 C1 110.6(8)
C16 C13 C14 98.3(9)
C15 C13 C14 100.7(9)
C1 C13 C14 114.6(11)

loop_
_geom_bond_atom_site_label_1
_geom_bond_atom_site_label_2
_geom_bond_distance
Zr1 O1 2.214(5)
Zr1 O2 2.217(5)
Zr1 N3 2.243(6)
Zr1 N4 2.246(6)
Zr1 C4 2.249(8)
Zr1 C3 2.252(7)
Zr1 N2 2.335(6)
Zr1 N1 2.339(6)
Zr1 C2 2.696(9)
Zr1 C1 2.707(8)
O1 C1 1.297(10)
N3 C3 1.274(10)
N3 C29 1.449(9)
O2 C2 1.295(10)
N4 C4 1.282(9)
N4 C44 1.444(9)
N2 C2 1.313(10)
N2 C17 1.434(10)
C29 C34 1.398(11)
C29 C30 1.402(11)
N1 C1 1.311(11)
N1 C5 1.427(10)
C4 C52 1.505(11)
C45 C46 1.388(12)
C45 C44 1.402(11)
C45 C50 1.503(12)
C52 C53 1.493(12)
C41 C42 1.36(2)
C41 C40 1.37(2)
C44 C49 1.401(11)
C49 C48 1.383(11)
C49 C51 1.503(11)
C17 C18 1.392(13)
C17 C22 1.398(12)
C40 C39 1.376(18)
C3 C37 1.517(11)
C30 C31 1.391(12)
C30 C35 1.510(12)
C53 C54 1.369(14)
C53 C58 1.377(14)
C48 C47 1.390(13)
C36 C34 1.514(12)
C22 C21 1.397(13)
C22 C23 1.504(13)
C9 C8 1.355(13)
C9 C10 1.386(12)
C10 C5 1.398(11)
C10 C12 1.517(12)
C43 C42 1.366(14)
C43 C38 1.394(12)
C39 C38 1.366(12)
C31 C32 1.349(14)
C5 C6 1.404(14)
C34 C33 1.380(12)
C37 C38 1.490(12)
C21 C20 1.367(15)
C46 C47 1.355(13)
C2 C25 1.583(14)
C20 C19 1.390(15)
C18 C19 1.395(14)
C18 C24 1.521(14)
C54 C55 1.388(17)
C1 C13 1.530(13)
C33 C32 1.392(14)
C8 C7 1.395(14)
C11 C6 1.510(15)
C6 C7 1.364(14)
C55 C56 1.32(3)
C58 C57 1.40(2)
C56 C57 1.31(3)
C28 C25 1.422(13)
C26 C25 1.426(13)
C27 C25 1.592(16)
C15 C13 1.475(11)
C16 C13 1.438(11)
C14 C13 1.627(15)

loop_
_geom_torsion_atom_site_label_1
_geom_torsion_atom_site_label_2
_geom_torsion_atom_site_label_3
_geom_torsion_atom_site_label_4
_geom_torsion
O2 Zr1 O1 C1 83.6(5)
N3 Zr1 O1 C1 -97.4(5)
N4 Zr1 O1 C1 73.0(10)
C4 Zr1 O1 C1 3.2(7)
C3 Zr1 O1 C1 -129.8(5)
N2 Zr1 O1 C1 141.6(5)
N1 Zr1 O1 C1 -4.6(5)
C2 Zr1 O1 C1 112.6(6)
O1 Zr1 N3 C3 -100.6(5)
O2 Zr1 N3 C3 -96.4(10)
N4 Zr1 N3 C3 82.1(5)
C4 Zr1 N3 C3 114.7(5)
N2 Zr1 N3 C3 -19.7(5)
N1 Zr1 N3 C3 -157.6(5)
C2 Zr1 N3 C3 -37.5(7)
C1 Zr1 N3 C3 -128.7(5)
O1 Zr1 N3 C29 66.0(13)
O2 Zr1 N3 C29 70.2(17)
N4 Zr1 N3 C29 -111.3(13)
C4 Zr1 N3 C29 -78.7(13)
C3 Zr1 N3 C29 166.6(15)
N2 Zr1 N3 C29 146.9(13)
N1 Zr1 N3 C29 9.0(13)
C2 Zr1 N3 C29 129.1(13)
C1 Zr1 N3 C29 37.9(13)
O1 Zr1 O2 C2 84.1(5)
N3 Zr1 O2 C2 79.9(11)
N4 Zr1 O2 C2 -98.7(5)
C4 Zr1 O2 C2 -130.9(5)
C3 Zr1 O2 C2 3.8(7)
N2 Zr1 O2 C2 -4.8(5)
N1 Zr1 O2 C2 142.0(5)
C1 Zr1 O2 C2 113.0(5)
O1 Zr1 N4 C4 -92.8(9)
O2 Zr1 N4 C4 -103.2(4)
N3 Zr1 N4 C4 77.1(4)
C3 Zr1 N4 C4 110.4(5)
N2 Zr1 N4 C4 -160.5(4)
N1 Zr1 N4 C4 -24.1(5)
C2 Zr1 N4 C4 -131.3(4)
C1 Zr1 N4 C4 -42.1(7)
O1 Zr1 N4 C44 70.2(17)
O2 Zr1 N4 C44 59.8(14)
N3 Zr1 N4 C44 -119.9(13)
C4 Zr1 N4 C44 163.0(16)
C3 Zr1 N4 C44 -86.6(14)
N2 Zr1 N4 C44 2.5(14)
N1 Zr1 N4 C44 138.9(13)
C2 Zr1 N4 C44 31.6(14)
C1 Zr1 N4 C44 120.9(13)
O1 Zr1 N2 C2 -76.8(5)
O2 Zr1 N2 C2 4.7(5)
N3 Zr1 N2 C2 -159.9(5)
N4 Zr1 N2 C2 88.7(5)
C4 Zr1 N2 C2 76.2(6)
C3 Zr1 N2 C2 -170.5(5)
N1 Zr1 N2 C2 -39.8(6)
C1 Zr1 N2 C2 -59.0(5)
O1 Zr1 N2 C17 93.6(9)
O2 Zr1 N2 C17 175.1(9)
N3 Zr1 N2 C17 10.5(9)
N4 Zr1 N2 C17 -100.9(9)
C4 Zr1 N2 C17 -113.4(9)
C3 Zr1 N2 C17 -0.1(9)
N1 Zr1 N2 C17 130.6(8)
C2 Zr1 N2 C17 170.4(12)
C1 Zr1 N2 C17 111.5(9)
C3 N3 C29 C34 -96.3(10)
Zr1 N3 C29 C34 99.9(14)
C3 N3 C29 C30 87.8(10)
Zr1 N3 C29 C30 -75.9(15)
O1 Zr1 N1 C1 4.6(5)
O2 Zr1 N1 C1 -77.4(5)
N3 Zr1 N1 C1 90.9(5)
N4 Zr1 N1 C1 -158.0(5)
C4 Zr1 N1 C1 -170.9(5)
C3 Zr1 N1 C1 76.9(6)
N2 Zr1 N1 C1 -40.9(6)
C2 Zr1 N1 C1 -59.7(6)
O1 Zr1 N1 C5 176.0(9)
O2 Zr1 N1 C5 94.0(9)
N3 Zr1 N1 C5 -97.7(9)
N4 Zr1 N1 C5 13.4(9)
C4 Zr1 N1 C5 0.5(9)
C3 Zr1 N1 C5 -111.7(9)
N2 Zr1 N1 C5 130.5(8)
C2 Zr1 N1 C5 111.7(9)
C1 Zr1 N1 C5 171.4(12)
C44 N4 C4 C52 -0.6(12)
Zr1 N4 C4 C52 172.2(8)
C44 N4 C4 Zr1 -172.9(7)
O1 Zr1 C4 N4 152.4(4)
O2 Zr1 C4 N4 76.3(4)
N3 Zr1 C4 N4 -110.5(4)
C3 Zr1 C4 N4 -78.7(5)
N2 Zr1 C4 N4 23.1(5)
N1 Zr1 C4 N4 158.9(4)
C2 Zr1 C4 N4 53.6(5)
C1 Zr1 C4 N4 154.1(4)
O1 Zr1 C4 C52 -7.6(19)
O2 Zr1 C4 C52 -83.7(17)
N3 Zr1 C4 C52 89.5(17)
N4 Zr1 C4 C52 -160.0(19)
C3 Zr1 C4 C52 121.3(17)
N2 Zr1 C4 C52 -136.9(16)
N1 Zr1 C4 C52 -1.1(17)
C2 Zr1 C4 C52 -106.4(17)
C1 Zr1 C4 C52 -5.9(18)
N4 C4 C52 C53 116.2(9)
Zr1 C4 C52 C53 -87.3(18)
C46 C45 C44 C49 1.6(12)
C50 C45 C44 C49 179.8(8)
C46 C45 C44 N4 -178.8(7)
C50 C45 C44 N4 -0.7(12)
C4 N4 C44 C49 -102.7(9)
Zr1 N4 C44 C49 97.5(14)
C4 N4 C44 C45 77.7(10)
Zr1 N4 C44 C45 -82.1(15)
C45 C44 C49 C48 -1.8(12)
N4 C44 C49 C48 178.6(7)
C45 C44 C49 C51 178.4(8)
N4 C44 C49 C51 -1.2(11)
C2 N2 C17 C18 93.7(11)
Zr1 N2 C17 C18 -74.2(11)
C2 N2 C17 C22 -90.3(11)
Zr1 N2 C17 C22 101.8(10)
C42 C41 C40 C39 1(2)
C29 N3 C3 C37 -1.6(12)
Zr1 N3 C3 C37 172.2(8)
C29 N3 C3 Zr1 -173.7(7)
O1 Zr1 C3 N3 79.7(4)
O2 Zr1 C3 N3 155.8(4)
N4 Zr1 C3 N3 -106.4(4)
C4 Zr1 C3 N3 -73.3(5)
N2 Zr1 C3 N3 163.1(4)
N1 Zr1 C3 N3 26.4(5)
C2 Zr1 C3 N3 157.8(4)
C1 Zr1 C3 N3 56.7(5)
O1 Zr1 C3 C37 -78.4(19)
O2 Zr1 C3 C37 -2(2)
N3 Zr1 C3 C37 -158(2)
N4 Zr1 C3 C37 95.5(19)
C4 Zr1 C3 C37 128.6(19)
N2 Zr1 C3 C37 5.0(19)
N1 Zr1 C3 C37 -131.7(19)
C2 Zr1 C3 C37 0(2)
C1 Zr1 C3 C37 -101.4(19)
C34 C29 C30 C31 -1.7(12)
N3 C29 C30 C31 174.0(7)
C34 C29 C30 C35 175.8(8)
N3 C29 C30 C35 -8.5(12)
C4 C52 C53 C54 -91.7(10)
C4 C52 C53 C58 88.1(10)
C44 C49 C48 C47 0.6(13)
C51 C49 C48 C47 -179.6(8)
C18 C17 C22 C21 -4.4(13)
N2 C17 C22 C21 179.7(7)
C18 C17 C22 C23 174.0(9)
N2 C17 C22 C23 -2.0(13)
C8 C9 C10 C5 -2.6(13)
C8 C9 C10 C12 177.9(9)
C41 C40 C39 C38 -1.1(18)
C29 C30 C31 C32 1.4(14)
C35 C30 C31 C32 -176.1(9)
C9 C10 C5 C6 5.0(13)
C12 C10 C5 C6 -175.6(10)
C9 C10 C5 N1 177.2(7)
C12 C10 C5 N1 -3.3(12)
C1 N1 C5 C10 93.5(10)
Zr1 N1 C5 C10 -75.7(12)
C1 N1 C5 C6 -94.3(12)
Zr1 N1 C5 C6 96.4(11)
C30 C29 C34 C33 0.2(13)
N3 C29 C34 C33 -175.6(8)
C30 C29 C34 C36 179.9(8)
N3 C29 C34 C36 4.1(12)
N3 C3 C37 C38 119.6(9)
Zr1 C3 C37 C38 -86(2)
C17 C22 C21 C20 2.2(14)
C23 C22 C21 C20 -176.2(10)
C44 C45 C46 C47 -0.2(14)
C50 C45 C46 C47 -178.4(9)
Zr1 O2 C2 N2 8.0(8)
Zr1 O2 C2 C25 179.3(8)
C17 N2 C2 O2 -179.9(8)
Zr1 N2 C2 O2 -7.5(8)
C17 N2 C2 C25 9.7(15)
Zr1 N2 C2 C25 -177.9(10)
C17 N2 C2 Zr1 -172.4(9)
O1 Zr1 C2 O2 -90.0(5)
N3 Zr1 C2 O2 -155.7(4)
N4 Zr1 C2 O2 80.1(5)
C4 Zr1 C2 O2 54.0(5)
C3 Zr1 C2 O2 -177.6(5)
N2 Zr1 C2 O2 171.6(8)
N1 Zr1 C2 O2 -39.3(5)
C1 Zr1 C2 O2 -64.0(5)
O1 Zr1 C2 N2 98.4(5)
O2 Zr1 C2 N2 -171.6(8)
N3 Zr1 C2 N2 32.7(8)
N4 Zr1 C2 N2 -91.5(5)
C4 Zr1 C2 N2 -117.6(5)
C3 Zr1 C2 N2 10.8(6)
N1 Zr1 C2 N2 149.1(5)
C1 Zr1 C2 N2 124.4(5)
O1 Zr1 C2 C25 -95(6)
O2 Zr1 C2 C25 -5(6)
N3 Zr1 C2 C25 -161(6)
N4 Zr1 C2 C25 75(6)
C4 Zr1 C2 C25 49(6)
C3 Zr1 C2 C25 177(6)
N2 Zr1 C2 C25 166(7)
N1 Zr1 C2 C25 -45(6)
C1 Zr1 C2 C25 -69(6)
C40 C39 C38 C43 1.3(13)
C40 C39 C38 C37 -176.2(9)
C42 C43 C38 C39 -1.2(13)
C42 C43 C38 C37 176.4(9)
C3 C37 C38 C39 -95.1(10)
C3 C37 C38 C43 87.4(10)
C22 C21 C20 C19 1.2(16)
C22 C17 C18 C19 3.1(14)
N2 C17 C18 C19 179.0(8)
C22 C17 C18 C24 -175.2(9)
N2 C17 C18 C24 0.6(14)
C58 C53 C54 C55 0.7(14)
C52 C53 C54 C55 -179.5(9)
Zr1 O1 C1 N1 7.6(8)
Zr1 O1 C1 C13 176.8(9)
C5 N1 C1 O1 179.6(7)
Zr1 N1 C1 O1 -7.1(8)
C5 N1 C1 C13 10.9(15)
Zr1 N1 C1 C13 -175.8(10)
C5 N1 C1 Zr1 -173.3(9)
O2 Zr1 C1 O1 -90.5(5)
N3 Zr1 C1 O1 82.2(5)
N4 Zr1 C1 O1 -153.9(4)
C4 Zr1 C1 O1 -178.0(5)
C3 Zr1 C1 O1 55.2(6)
N2 Zr1 C1 O1 -39.8(5)
N1 Zr1 C1 O1 171.9(9)
C2 Zr1 C1 O1 -64.5(5)
O1 Zr1 C1 N1 -171.9(9)
O2 Zr1 C1 N1 97.5(5)
N3 Zr1 C1 N1 -89.7(5)
N4 Zr1 C1 N1 34.2(8)
C4 Zr1 C1 N1 10.1(6)
C3 Zr1 C1 N1 -116.7(5)
N2 Zr1 C1 N1 148.2(5)
C2 Zr1 C1 N1 123.6(5)
O1 Zr1 C1 C13 -29(8)
O2 Zr1 C1 C13 -120(9)
N3 Zr1 C1 C13 53(9)
N4 Zr1 C1 C13 177(8)
C4 Zr1 C1 C13 153(9)
C3 Zr1 C1 C13 26(9)
N2 Zr1 C1 C13 -69(9)
N1 Zr1 C1 C13 143(9)
C2 Zr1 C1 C13 -94(9)
C21 C20 C19 C18 -2.5(17)
C17 C18 C19 C20 0.3(16)
C24 C18 C19 C20 178.7(10)
C45 C46 C47 C48 -1.0(15)
C49 C48 C47 C46 0.8(14)
C29 C34 C33 C32 1.6(16)
C36 C34 C33 C32 -178.1(10)
C40 C41 C42 C43 -1(2)
C38 C43 C42 C41 0.9(17)
C30 C31 C32 C33 0.3(16)
C34 C33 C32 C31 -1.9(18)
C10 C9 C8 C7 -0.4(15)
C10 C5 C6 C7 -4.4(17)
N1 C5 C6 C7 -176.7(11)
C10 C5 C6 C11 175.3(14)
N1 C5 C6 C11 3.0(19)
C53 C54 C55 C56 -2(2)
C5 C6 C7 C8 1(2)
C11 C6 C7 C8 -178.3(16)
C9 C8 C7 C6 1.0(19)
C54 C53 C58 C57 0.2(15)
C52 C53 C58 C57 -179.6(11)
C54 C55 C56 C57 2(3)
C55 C56 C57 C58 -1(3)
C53 C58 C57 C56 0(3)
O2 C2 C25 C28 -4.9(15)
N2 C2 C25 C28 165.2(11)
Zr1 C2 C25 C28 0(7)
O2 C2 C25 C26 128.6(11)
N2 C2 C25 C26 -61.3(15)
Zr1 C2 C25 C26 133(6)
O2 C2 C25 C27 -118.6(12)
N2 C2 C25 C27 51.4(15)
Zr1 C2 C25 C27 -114(6)
O1 C1 C13 C16 130.2(10)
N1 C1 C13 C16 -61.9(16)
Zr1 C1 C13 C16 158(8)
O1 C1 C13 C15 -4.5(15)
N1 C1 C13 C15 163.4(9)
Zr1 C1 C13 C15 23(9)
O1 C1 C13 C14 -117.5(11)
N1 C1 C13 C14 50.4(14)
Zr1 C1 C13 C14 -90(9)
